data_1502657
loop_
_publ_author_name
'Fan, Zhijin'
'Yang, Zhikun'
'Zhang, Haike'
'Mi, Na'
'Wang, Huan'
'Cai, Fei'
'Zuo, Xiang'
'Zheng, Qingxiang'
'Song, Haibin'

_publ_section_title
;
 Synthesis, crystal structure, and biological activity of
 4-methyl-1,2,3-thiadiazole-containing
 1,2,4-triazolo[3,4-b][1,3,4]thiadiazoles.
;
_journal_issue 5
_journal_name_full 'Journal of agricultural and food chemistry'
_journal_page_first 2630
_journal_page_last 2636
_journal_paper_doi 10.1021/jf9029628
_journal_volume 58
_journal_year 2010
_chemical_formula_sum 'C13 H10 N6 O S2'
_chemical_formula_weight 330.39
_chemical_name_systematic
; 
 ? 
;
_space_group_IT_number 14
_symmetry_cell_setting monoclinic
_symmetry_space_group_name_Hall '-P 2yn'
_symmetry_space_group_name_H-M 'P 1 21/n 1'
_atom_sites_solution_hydrogens geom
_atom_sites_solution_primary direct
_atom_sites_solution_secondary difmap
_audit_creation_method SHELXL-97
_cell_angle_alpha 90.00
_cell_angle_beta 99.56(3)
_cell_angle_gamma 90.00
_cell_formula_units_Z 4
_cell_length_a 11.325(2)
_cell_length_b 5.1849(10)
_cell_length_c 23.851(5)
_cell_measurement_reflns_used 3738
_cell_measurement_temperature 113(2)
_cell_measurement_theta_max 27.845
_cell_measurement_theta_min 1.884
_cell_volume 1381.1(5)
_computing_cell_refinement crystalclear
_computing_data_collection crystalclear
_computing_data_reduction crystalclear
_computing_molecular_graphics 'Bruker SHELXTL'
_computing_publication_material 'Bruker SHELXTL'
_computing_structure_refinement 'SHELXL-97 (Sheldrick, 1997)'
_computing_structure_solution 'SHELXS-97 (Sheldrick, 1990)'
_diffrn_ambient_temperature 113(2)
_diffrn_measured_fraction_theta_full 0.994
_diffrn_measured_fraction_theta_max 0.994
_diffrn_measurement_device_type 'rigaku saturn'
_diffrn_measurement_method '\w scans'
_diffrn_radiation_monochromator confocal
_diffrn_radiation_source 'rotating anode'
_diffrn_radiation_type MoK\a
_diffrn_radiation_wavelength 0.71073
_diffrn_reflns_av_R_equivalents 0.0384
_diffrn_reflns_av_sigmaI/netI 0.0396
_diffrn_reflns_limit_h_max 14
_diffrn_reflns_limit_h_min -8
_diffrn_reflns_limit_k_max 6
_diffrn_reflns_limit_k_min -6
_diffrn_reflns_limit_l_max 31
_diffrn_reflns_limit_l_min -31
_diffrn_reflns_number 9505
_diffrn_reflns_theta_full 27.88
_diffrn_reflns_theta_max 27.88
_diffrn_reflns_theta_min 2.14
_diffrn_standards_decay_% 0
_diffrn_standards_interval_count 0
_diffrn_standards_interval_time 0
_diffrn_standards_number 0
_exptl_absorpt_coefficient_mu 0.397
_exptl_absorpt_correction_T_max 0.9614
_exptl_absorpt_correction_T_min 0.9320
_exptl_absorpt_correction_type multi-scan
_exptl_absorpt_process_details crystalclear
_exptl_crystal_density_diffrn 1.589
_exptl_crystal_density_method 'not measured'
_exptl_crystal_F_000 680
_exptl_crystal_size_max 0.18
_exptl_crystal_size_mid 0.16
_exptl_crystal_size_min 0.10
_refine_diff_density_max 0.329
_refine_diff_density_min -0.359
_refine_diff_density_rms 0.061
_refine_ls_extinction_method none
_refine_ls_goodness_of_fit_ref 1.082
_refine_ls_hydrogen_treatment constr
_refine_ls_matrix_type full
_refine_ls_number_parameters 201
_refine_ls_number_reflns 3274
_refine_ls_number_restraints 0
_refine_ls_restrained_S_all 1.082
_refine_ls_R_factor_all 0.0396
_refine_ls_R_factor_gt 0.0329
_refine_ls_shift/su_max 0.001
_refine_ls_shift/su_mean 0.000
_refine_ls_structure_factor_coef Fsqd
_refine_ls_weighting_details 'calc w=1/[\s^2^(Fo^2^)+(0.0490P)^2^+0.2962P] where P=(Fo^2^+2Fc^2^)/3'
_refine_ls_weighting_scheme calc
_refine_ls_wR_factor_gt 0.0866
_refine_ls_wR_factor_ref 0.0903
_reflns_number_gt 2802
_reflns_number_total 3274
_reflns_threshold_expression >2sigma(I)
_cod_data_source_file jf9029628_si_001.cif
_cod_data_source_block r80811a
_cod_depositor_comments
;
The following automatic conversions were performed:

'_symmetry_cell_setting' value 'Monoclinic' changed to 'monoclinic'
according to /home/saulius/struct/CIF-dictionaries/cif_core.dic
dictionary named 'cif_core.dic' version 2.4.2 from
2011-04-26.

'_exptl_absorpt_correction_type' value 'MULTI-SCAN'
changed to 'multi-scan' according to
/home/saulius/struct/CIF-dictionaries/cif_core.dic dictionary named
'cif_core.dic' version 2.4.2 from
2011-04-26.

'_refine_ls_hydrogen_treatment' value 'CONSTR' changed
to 'constr' according to
/home/saulius/struct/CIF-dictionaries/cif_core.dic dictionary named
'cif_core.dic' version 2.4.2 from 2011-04-26.

Automatic conversion script
Id: cif_fix_values 1715 2011-07-08 13:25:40Z adriana 
;
_cod_original_cell_volume 1381.0(5)
_cod_original_sg_symbol_H-M P2(1)/n
_cod_database_code 1502657

loop_
_symmetry_equiv_pos_as_xyz
'x, y, z'
'-x+1/2, y+1/2, -z+1/2'
'-x, -y, -z'
'x-1/2, -y-1/2, z-1/2'

loop_
_atom_site_label
_atom_site_type_symbol
_atom_site_fract_x
_atom_site_fract_y
_atom_site_fract_z
_atom_site_U_iso_or_equiv
_atom_site_adp_type
_atom_site_occupancy
_atom_site_symmetry_multiplicity
_atom_site_calc_flag
_atom_site_refinement_flags
S1 S 0.60930(3) 0.85161(8) -0.033140(16) 0.01993(11) Uani 1 1 d .
S2 S 0.87073(3) 0.06186(7) 0.073129(14) 0.01457(11) Uani 1 1 d .
O1 O 0.50308(9) 0.2487(2) 0.26797(5) 0.0219(2) Uani 1 1 d .
N1 N 0.62989(12) 1.0726(3) -0.12255(6) 0.0226(3) Uani 1 1 d .
N2 N 0.56760(12) 1.0797(3) -0.08180(6) 0.0243(3) Uani 1 1 d .
N3 N 0.88667(11) 0.4231(2) -0.06900(5) 0.0160(3) Uani 1 1 d .
N4 N 0.93813(11) 0.2268(2) -0.03255(5) 0.0164(3) Uani 1 1 d .
N5 N 0.79116(10) 0.4085(2) 0.00319(5) 0.0132(2) Uani 1 1 d .
N6 N 0.71744(10) 0.4366(2) 0.04257(5) 0.0146(2) Uani 1 1 d .
C1 C 0.79315(16) 0.8558(4) -0.16055(8) 0.0300(4) Uani 1 1 d .
H1A H 0.7751 0.6960 -0.1805 0.045 Uiso 1 1 calc R
H1B H 0.8756 0.8561 -0.1426 0.045 Uiso 1 1 calc R
H1C H 0.7792 0.9966 -0.1870 0.045 Uiso 1 1 calc R
C2 C 0.71570(13) 0.8844(3) -0.11696(7) 0.0197(3) Uani 1 1 d .
C3 C 0.71885(12) 0.7392(3) -0.06841(6) 0.0159(3) Uani 1 1 d .
C4 C 0.79854(12) 0.5293(3) -0.04689(6) 0.0141(3) Uani 1 1 d .
C5 C 0.87772(12) 0.2249(3) 0.01019(6) 0.0135(3) Uani 1 1 d .
C6 C 0.74930(12) 0.2653(3) 0.08239(6) 0.0139(3) Uani 1 1 d .
C7 C 0.68772(12) 0.2505(3) 0.13146(6) 0.0137(3) Uani 1 1 d .
C8 C 0.71217(13) 0.0591(3) 0.17254(6) 0.0156(3) Uani 1 1 d .
H8 H 0.7696 -0.0653 0.1690 0.019 Uiso 1 1 calc R
C9 C 0.65226(13) 0.0504(3) 0.21884(6) 0.0165(3) Uani 1 1 d .
H9 H 0.6695 -0.0788 0.2460 0.020 Uiso 1 1 calc R
C10 C 0.56642(12) 0.2358(3) 0.22429(6) 0.0163(3) Uani 1 1 d .
C11 C 0.54034(13) 0.4289(3) 0.18295(6) 0.0171(3) Uani 1 1 d .
H11 H 0.4823 0.5522 0.1863 0.020 Uiso 1 1 calc R
C12 C 0.60043(12) 0.4361(3) 0.13746(6) 0.0155(3) Uani 1 1 d .
H12 H 0.5831 0.5654 0.1103 0.019 Uiso 1 1 calc R
C13 C 0.52419(15) 0.0516(3) 0.31016(7) 0.0249(3) Uani 1 1 d .
H13A H 0.5054 -0.1134 0.2927 0.037 Uiso 1 1 calc R
H13B H 0.4745 0.0810 0.3385 0.037 Uiso 1 1 calc R
H13C H 0.6069 0.0546 0.3277 0.037 Uiso 1 1 calc R

loop_
_atom_site_aniso_label
_atom_site_aniso_U_11
_atom_site_aniso_U_22
_atom_site_aniso_U_33
_atom_site_aniso_U_23
_atom_site_aniso_U_13
_atom_site_aniso_U_12
S1 0.01799(19) 0.0212(2) 0.0208(2) -0.00020(15) 0.00377(14) 0.00644(14)
S2 0.01415(17) 0.01586(19) 0.01412(18) 0.00208(13) 0.00363(13) 0.00408(13)
O1 0.0214(5) 0.0272(6) 0.0195(5) 0.0038(5) 0.0102(4) 0.0046(4)
N1 0.0197(6) 0.0197(7) 0.0271(7) 0.0048(6) 0.0003(5) 0.0029(5)
N2 0.0227(7) 0.0202(7) 0.0287(7) 0.0024(6) 0.0002(6) 0.0066(5)
N3 0.0160(6) 0.0176(6) 0.0145(6) 0.0030(5) 0.0030(5) 0.0031(5)
N4 0.0172(6) 0.0168(6) 0.0157(6) 0.0028(5) 0.0043(5) 0.0044(5)
N5 0.0122(5) 0.0141(6) 0.0139(6) 0.0010(5) 0.0035(4) 0.0028(4)
N6 0.0142(5) 0.0172(6) 0.0136(6) 0.0004(5) 0.0056(4) 0.0021(5)
C1 0.0265(8) 0.0359(10) 0.0293(9) 0.0122(8) 0.0097(7) 0.0084(7)
C2 0.0174(7) 0.0194(7) 0.0214(7) 0.0041(6) 0.0009(6) 0.0011(6)
C3 0.0135(6) 0.0153(7) 0.0182(7) -0.0003(6) 0.0009(5) 0.0007(5)
C4 0.0142(6) 0.0148(7) 0.0133(6) 0.0011(5) 0.0024(5) 0.0002(5)
C5 0.0123(6) 0.0136(7) 0.0147(6) -0.0002(5) 0.0020(5) 0.0026(5)
C6 0.0127(6) 0.0137(6) 0.0153(7) -0.0017(5) 0.0023(5) 0.0008(5)
C7 0.0126(6) 0.0141(7) 0.0146(6) -0.0018(5) 0.0029(5) -0.0013(5)
C8 0.0156(6) 0.0150(7) 0.0167(7) 0.0002(6) 0.0046(5) 0.0029(5)
C9 0.0174(6) 0.0156(7) 0.0166(7) 0.0024(6) 0.0030(5) 0.0003(5)
C10 0.0147(6) 0.0194(7) 0.0152(7) -0.0013(6) 0.0043(5) -0.0018(5)
C11 0.0160(6) 0.0174(7) 0.0183(7) -0.0001(6) 0.0040(5) 0.0041(5)
C12 0.0162(6) 0.0148(7) 0.0154(7) 0.0010(5) 0.0026(5) 0.0018(5)
C13 0.0317(8) 0.0250(8) 0.0211(8) 0.0049(7) 0.0130(7) -0.0032(7)

loop_
_atom_type_symbol
_atom_type_description
_atom_type_scat_dispersion_real
_atom_type_scat_dispersion_imag
_atom_type_scat_source
C C 0.0033 0.0016 'International Tables Vol C Tables 4.2.6.8 and 6.1.1.4'
H H 0.0000 0.0000 'International Tables Vol C Tables 4.2.6.8 and 6.1.1.4'
N N 0.0061 0.0033 'International Tables Vol C Tables 4.2.6.8 and 6.1.1.4'
O O 0.0106 0.0060 'International Tables Vol C Tables 4.2.6.8 and 6.1.1.4'
S S 0.1246 0.1234 'International Tables Vol C Tables 4.2.6.8 and 6.1.1.4'

loop_
_geom_angle_atom_site_label_1
_geom_angle_atom_site_label_2
_geom_angle_atom_site_label_3
_geom_angle
N2 S1 C3 92.52(7)
C5 S2 C6 88.04(7)
C10 O1 C13 117.21(12)
N2 N1 C2 114.50(13)
N1 N2 S1 112.07(11)
C4 N3 N4 108.57(12)
C5 N4 N3 105.62(11)
C5 N5 C4 106.38(12)
C5 N5 N6 120.15(12)
C4 N5 N6 133.46(12)
C6 N6 N5 107.54(12)
C2 C1 H1A 109.5
C2 C1 H1B 109.5
H1A C1 H1B 109.5
C2 C1 H1C 109.5
H1A C1 H1C 109.5
H1B C1 H1C 109.5
N1 C2 C3 113.00(15)
N1 C2 C1 119.95(14)
C3 C2 C1 127.05(14)
C2 C3 C4 129.41(15)
C2 C3 S1 107.91(11)
C4 C3 S1 122.67(11)
N3 C4 N5 108.54(12)
N3 C4 C3 129.53(13)
N5 C4 C3 121.93(13)
N4 C5 N5 110.89(12)
N4 C5 S2 140.90(11)
N5 C5 S2 108.20(11)
N6 C6 C7 120.48(13)
N6 C6 S2 116.07(11)
C7 C6 S2 123.45(10)
C8 C7 C12 118.61(14)
C8 C7 C6 122.47(13)
C12 C7 C6 118.93(13)
C7 C8 C9 121.14(13)
C7 C8 H8 119.4
C9 C8 H8 119.4
C10 C9 C8 119.59(13)
C10 C9 H9 120.2
C8 C9 H9 120.2
O1 C10 C9 124.86(13)
O1 C10 C11 115.29(13)
C9 C10 C11 119.84(14)
C12 C11 C10 120.05(14)
C12 C11 H11 120.0
C10 C11 H11 120.0
C11 C12 C7 120.77(14)
C11 C12 H12 119.6
C7 C12 H12 119.6
O1 C13 H13A 109.5
O1 C13 H13B 109.5
H13A C13 H13B 109.5
O1 C13 H13C 109.5
H13A C13 H13C 109.5
H13B C13 H13C 109.5

loop_
_geom_bond_atom_site_label_1
_geom_bond_atom_site_label_2
_geom_bond_distance
S1 N2 1.6694(14)
S1 C3 1.7125(16)
S2 C5 1.7359(15)
S2 C6 1.7756(15)
O1 C10 1.3611(18)
O1 C13 1.4261(19)
N1 N2 1.293(2)
N1 C2 1.368(2)
N3 C4 1.3239(19)
N3 N4 1.4013(16)
N4 C5 1.3189(19)
N5 C5 1.3569(18)
N5 C4 1.3635(18)
N5 N6 1.3641(17)
N6 C6 1.3065(18)
C1 C2 1.475(2)
C1 H1A 0.9600
C1 H1B 0.9600
C1 H1C 0.9600
C2 C3 1.377(2)
C3 C4 1.4520(19)
C6 C7 1.461(2)
C7 C8 1.390(2)
C7 C12 1.404(2)
C8 C9 1.390(2)
C8 H8 0.9300
C9 C10 1.389(2)
C9 H9 0.9300
C10 C11 1.402(2)
C11 C12 1.374(2)
C11 H11 0.9300
C12 H12 0.9300
C13 H13A 0.9600
C13 H13B 0.9600
C13 H13C 0.9600

loop_
_geom_torsion_atom_site_label_1
_geom_torsion_atom_site_label_2
_geom_torsion_atom_site_label_3
_geom_torsion_atom_site_label_4
_geom_torsion
C2 N1 N2 S1 -0.48(17)
C3 S1 N2 N1 0.79(12)
C4 N3 N4 C5 -0.05(15)
C5 N5 N6 C6 0.28(17)
C4 N5 N6 C6 178.89(14)
N2 N1 C2 C3 -0.22(19)
N2 N1 C2 C1 -179.89(14)
N1 C2 C3 C4 -178.04(14)
C1 C2 C3 C4 1.6(3)
N1 C2 C3 S1 0.77(16)
C1 C2 C3 S1 -179.58(14)
N2 S1 C3 C2 -0.87(11)
N2 S1 C3 C4 178.04(12)
N4 N3 C4 N5 0.23(15)
N4 N3 C4 C3 179.85(14)
C5 N5 C4 N3 -0.32(15)
N6 N5 C4 N3 -179.07(14)
C5 N5 C4 C3 -179.97(13)
N6 N5 C4 C3 1.3(2)
C2 C3 C4 N3 -1.1(3)
S1 C3 C4 N3 -179.77(12)
C2 C3 C4 N5 178.45(14)
S1 C3 C4 N5 -0.21(19)
N3 N4 C5 N5 -0.15(15)
N3 N4 C5 S2 179.06(14)
C4 N5 C5 N4 0.29(16)
N6 N5 C5 N4 179.24(12)
C4 N5 C5 S2 -179.18(9)
N6 N5 C5 S2 -0.24(16)
C6 S2 C5 N4 -179.14(18)
C6 S2 C5 N5 0.09(10)
N5 N6 C6 C7 178.90(11)
N5 N6 C6 S2 -0.19(15)
C5 S2 C6 N6 0.07(11)
C5 S2 C6 C7 -179.00(12)
N6 C6 C7 C8 174.87(13)
S2 C6 C7 C8 -6.10(19)
N6 C6 C7 C12 -5.1(2)
S2 C6 C7 C12 173.96(11)
C12 C7 C8 C9 -0.2(2)
C6 C7 C8 C9 179.85(13)
C7 C8 C9 C10 0.0(2)
C13 O1 C10 C9 -2.1(2)
C13 O1 C10 C11 178.21(13)
C8 C9 C10 O1 -179.25(13)
C8 C9 C10 C11 0.4(2)
O1 C10 C11 C12 179.06(13)
C9 C10 C11 C12 -0.7(2)
C10 C11 C12 C7 0.4(2)
C8 C7 C12 C11 0.0(2)
C6 C7 C12 C11 179.93(13)
